data_7215061
loop_
_publ_author_name
'Li, Teng'
'Yang, Jian'
'Hong, Xu-Jia'
'Ou, Yan-Jun'
'Gu, Zhi-Gang'
'Cai, Yue-Peng'

_publ_section_title
;
 A robust porous pillar-chained Cd-framework with selective sorption for
 CO2 and guest-driven tunable luminescence
;
_journal_issue 19
_journal_name_full CrystEngComm
_journal_page_first 3848
_journal_paper_doi 10.1039/c4ce00045e
_journal_volume 16
_journal_year 2014
_chemical_formula_sum 'C9 H7 Cd I N3 O3'
_chemical_formula_weight 444.48
_chemical_name_systematic
; 
 ? 
;
_space_group_IT_number 86
_symmetry_cell_setting tetragonal
_symmetry_space_group_name_Hall '-P 4bc'
_symmetry_space_group_name_H-M 'P 42/n :2'
_atom_sites_solution_hydrogens geom
_atom_sites_solution_primary direct
_atom_sites_solution_secondary difmap
_audit_creation_method SHELXL-97
_cell_angle_alpha 90.00
_cell_angle_beta 90.00
_cell_angle_gamma 90.00
_cell_formula_units_Z 8
_cell_length_a 21.23(6)
_cell_length_b 21.23(6)
_cell_length_c 6.029(17)
_cell_measurement_reflns_used 2647
_cell_measurement_temperature 298(2)
_cell_measurement_theta_max 24.53
_cell_measurement_theta_min 2.71
_cell_volume 2717(13)
_computing_cell_refinement 'Bruker SAINT'
_computing_data_collection 'Bruker APEX2'
_computing_data_reduction 'Bruker SAINT'
_computing_molecular_graphics 'Bruker SHELXTL'
_computing_publication_material 'Bruker SHELXTL'
_computing_structure_refinement 'SHELXL-97 (Sheldrick, 2008)'
_computing_structure_solution 'SHELXS-97 (Sheldrick, 2008)'
_diffrn_ambient_temperature 298(2)
_diffrn_measured_fraction_theta_full 0.987
_diffrn_measured_fraction_theta_max 0.987
_diffrn_measurement_device_type 'Bruker APEX-II CCD'
_diffrn_measurement_method '\f and \w scans'
_diffrn_radiation_monochromator graphite
_diffrn_radiation_source 'fine-focus sealed tube'
_diffrn_radiation_type MoK\a
_diffrn_radiation_wavelength 0.71073
_diffrn_reflns_av_R_equivalents 0.0603
_diffrn_reflns_av_sigmaI/netI 0.0463
_diffrn_reflns_limit_h_max 24
_diffrn_reflns_limit_h_min -24
_diffrn_reflns_limit_k_max 25
_diffrn_reflns_limit_k_min -24
_diffrn_reflns_limit_l_max 7
_diffrn_reflns_limit_l_min -3
_diffrn_reflns_number 11206
_diffrn_reflns_theta_full 24.73
_diffrn_reflns_theta_max 24.73
_diffrn_reflns_theta_min 1.92
_exptl_absorpt_coefficient_mu 3.879
_exptl_absorpt_correction_T_max 0.733
_exptl_absorpt_correction_T_min 0.483
_exptl_absorpt_correction_type multi-scan
_exptl_absorpt_process_details 'SADABS (Shekldrick, 1996)'
_exptl_crystal_colour brown
_exptl_crystal_density_diffrn 2.173
_exptl_crystal_density_method 'not measured'
_exptl_crystal_description block
_exptl_crystal_F_000 1656
_exptl_crystal_size_max 0.19
_exptl_crystal_size_mid 0.16
_exptl_crystal_size_min 0.08
_refine_diff_density_max 1.098
_refine_diff_density_min -0.992
_refine_diff_density_rms 0.213
_refine_ls_extinction_coef 0.0042(9)
_refine_ls_extinction_expression Fc^*^=kFc[1+0.001xFc^2^\l^3^/sin(2\q)]^-1/4^
_refine_ls_extinction_method SHELXL
_refine_ls_goodness_of_fit_ref 1.086
_refine_ls_hydrogen_treatment mixed
_refine_ls_matrix_type full
_refine_ls_number_parameters 167
_refine_ls_number_reflns 2284
_refine_ls_number_restraints 0
_refine_ls_restrained_S_all 1.086
_refine_ls_R_factor_all 0.0830
_refine_ls_R_factor_gt 0.0611
_refine_ls_shift/su_max 0.000
_refine_ls_shift/su_mean 0.000
_refine_ls_structure_factor_coef Fsqd
_refine_ls_weighting_details 'calc w=1/[\s^2^(Fo^2^)+(0.1294P)^2^+2.8496P] where P=(Fo^2^+2Fc^2^)/3'
_refine_ls_weighting_scheme calc
_refine_ls_wR_factor_gt 0.1790
_refine_ls_wR_factor_ref 0.2029
_reflns_number_gt 1613
_reflns_number_total 2284
_reflns_threshold_expression >2sigma(I)
_cod_data_source_file c4ce00045e2.cif
_cod_data_source_block 960384(1b)
_cod_depositor_comments
;
The following automatic conversions were performed:

'_symmetry_cell_setting' value 'Tetragonal' changed to 'tetragonal'
according to
/usr/data/users/saulius/crontab/automatic-downloads/current/RSC/lib/dictionaries/cif_core.dic
dictionary named 'cif_core.dic' version 2.4.2 from 2011-04-26.

Automatic conversion script
Id: cif_fix_values 2281 2013-09-26 08:29:07Z andrius 
;
_cod_original_sg_symbol_H-M 'P 42/n'
_cod_database_code 7215061

loop_
_symmetry_equiv_pos_as_xyz
'x, y, z'
'-y, x+1/2, z+1/2'
'y+1/2, -x, z+1/2'
'-x+1/2, -y+1/2, z'
'-x, -y, -z'
'y, -x-1/2, -z-1/2'
'-y-1/2, x, -z-1/2'
'x-1/2, y-1/2, -z'

loop_
_atom_site_label
_atom_site_type_symbol
_atom_site_fract_x
_atom_site_fract_y
_atom_site_fract_z
_atom_site_U_iso_or_equiv
_atom_site_adp_type
_atom_site_occupancy
_atom_site_symmetry_multiplicity
_atom_site_calc_flag
_atom_site_refinement_flags
Cd1 Cd 0.32981(3) 0.76936(3) 0.96341(13) 0.0348(5) Uani 1 1 d .
I1 I 0.7652(12) 0.8640(11) 0.484(3) 0.525(13) Uani 0.50 1 d P
I2 I 0.7386(11) 0.8647(14) 0.921(5) 0.70(2) Uani 0.50 1 d P
O1 O 0.4002(4) 0.8567(4) 0.9749(13) 0.056(2) Uani 1 1 d .
O2 O 0.4040(3) 0.8009(3) 0.6589(12) 0.0508(19) Uani 1 1 d .
O3 O 0.3128(3) 0.7674(3) 1.3422(12) 0.0376(16) Uani 1 1 d .
H3A H 0.347(5) 0.797(5) 1.34(2) 0.056 Uiso 1 1 d .
N1 N 0.6354(5) 1.0009(4) 0.4955(16) 0.050(2) Uani 1 1 d .
N2 N 0.6632(5) 0.9922(4) 0.2865(18) 0.063(3) Uani 1 1 d .
N3 N 0.7026(4) 1.0799(5) 0.4603(15) 0.049(2) Uani 1 1 d .
C1 C 0.4249(6) 0.8448(6) 0.783(2) 0.062(3) Uani 1 1 d U
C2 C 0.4821(6) 0.8821(6) 0.707(2) 0.069(2) Uani 1 1 d U
C3 C 0.5104(7) 0.9224(7) 0.847(3) 0.086(2) Uani 1 1 d U
H3 H 0.4966 0.9237 0.9929 0.103 Uiso 1 1 calc R
C4 C 0.5615(7) 0.9641(7) 0.781(2) 0.087(3) Uani 1 1 d U
H4 H 0.5776 0.9938 0.8798 0.105 Uiso 1 1 calc R
C5 C 0.5856(7) 0.9584(7) 0.567(2) 0.070(2) Uani 1 1 d U
C6 C 0.5539(7) 0.9185(7) 0.427(2) 0.083(2) Uani 1 1 d U
H6 H 0.5654 0.9172 0.2787 0.100 Uiso 1 1 calc R
C7 C 0.5055(8) 0.8802(8) 0.499(2) 0.080(2) Uani 1 1 d U
H7 H 0.4881 0.8517 0.3992 0.096 Uiso 1 1 calc R
C8 C 0.6586(6) 1.0505(7) 0.595(2) 0.070(3) Uani 1 1 d U
H8 H 0.6472 1.0640 0.7358 0.084 Uiso 1 1 calc R
C9 C 0.7029(6) 1.0410(6) 0.274(2) 0.063(3) Uani 1 1 d U
H9 H 0.7285 1.0483 0.1510 0.076 Uiso 1 1 calc R

loop_
_atom_site_aniso_label
_atom_site_aniso_U_11
_atom_site_aniso_U_22
_atom_site_aniso_U_33
_atom_site_aniso_U_23
_atom_site_aniso_U_13
_atom_site_aniso_U_12
Cd1 0.0324(6) 0.0378(6) 0.0341(6) -0.0013(3) 0.0007(3) -0.0023(3)
I1 0.58(3) 0.51(2) 0.48(3) -0.065(16) -0.051(16) 0.23(3)
I2 0.53(2) 0.71(4) 0.85(6) -0.36(4) -0.10(3) 0.08(3)
O1 0.052(5) 0.056(5) 0.060(5) -0.005(4) 0.014(4) -0.020(4)
O2 0.053(4) 0.054(4) 0.045(5) 0.011(4) -0.008(4) -0.014(4)
O3 0.038(4) 0.041(4) 0.033(4) 0.000(3) 0.003(3) -0.002(3)
N1 0.052(6) 0.039(5) 0.059(6) -0.001(4) -0.002(5) -0.015(5)
N2 0.068(6) 0.060(6) 0.062(7) -0.014(5) 0.025(6) -0.023(5)
N3 0.044(5) 0.048(6) 0.053(6) 0.003(4) 0.002(4) -0.006(5)
C1 0.069(5) 0.074(6) 0.042(5) -0.009(5) 0.010(5) -0.027(5)
C2 0.078(5) 0.080(5) 0.048(4) -0.014(4) 0.012(4) -0.040(4)
C3 0.096(5) 0.100(5) 0.060(4) -0.015(4) 0.018(4) -0.051(4)
C4 0.099(5) 0.100(5) 0.063(4) -0.016(4) 0.014(4) -0.056(4)
C5 0.079(5) 0.081(5) 0.051(4) -0.013(4) 0.019(4) -0.040(4)
C6 0.095(5) 0.096(5) 0.059(4) -0.016(4) 0.021(4) -0.046(4)
C7 0.090(5) 0.090(5) 0.059(4) -0.019(4) 0.017(4) -0.049(4)
C8 0.078(5) 0.080(5) 0.052(5) -0.012(5) 0.014(4) -0.033(5)
C9 0.072(6) 0.066(6) 0.053(5) -0.007(5) 0.018(5) -0.019(5)

loop_
_atom_type_symbol
_atom_type_description
_atom_type_scat_dispersion_real
_atom_type_scat_dispersion_imag
_atom_type_scat_source
C C 0.0033 0.0016 'International Tables Vol C Tables 4.2.6.8 and 6.1.1.4'
H H 0.0000 0.0000 'International Tables Vol C Tables 4.2.6.8 and 6.1.1.4'
N N 0.0061 0.0033 'International Tables Vol C Tables 4.2.6.8 and 6.1.1.4'
O O 0.0106 0.0060 'International Tables Vol C Tables 4.2.6.8 and 6.1.1.4'
Cd Cd -0.8075 1.2024 'International Tables Vol C Tables 4.2.6.8 and 6.1.1.4'
I I -0.4742 1.8119 'International Tables Vol C Tables 4.2.6.8 and 6.1.1.4'

loop_
_geom_angle_atom_site_label_1
_geom_angle_atom_site_label_2
_geom_angle_atom_site_label_3
_geom_angle
_geom_angle_site_symmetry_1
_geom_angle_site_symmetry_3
O3 Cd1 O3 102.1(3) 3_464 .
O3 Cd1 O3 72.4(3) 3_464 2_654
O3 Cd1 O3 100.1(2) . 2_654
O3 Cd1 O1 163.1(3) 3_464 .
O3 Cd1 O1 94.8(3) . .
O3 Cd1 O1 104.6(3) 2_654 .
O3 Cd1 N3 94.1(3) 3_464 7_757
O3 Cd1 N3 85.7(3) . 7_757
O3 Cd1 N3 166.1(3) 2_654 7_757
O1 Cd1 N3 87.4(3) . 7_757
O3 Cd1 O2 109.3(3) 3_464 .
O3 Cd1 O2 145.6(2) . .
O3 Cd1 O2 102.5(3) 2_654 .
O1 Cd1 O2 54.6(3) . .
N3 Cd1 O2 78.4(3) 7_757 .
I2 I1 I2 88.0(9) . 6_577
I1 I2 I1 109.0(12) . 7_757
C1 O1 Cd1 94.4(7) . .
C1 O2 Cd1 89.1(7) . .
Cd1 O3 Cd1 114.8(3) 2_655 .
Cd1 O3 Cd1 96.2(3) 2_655 3_465
Cd1 O3 Cd1 112.4(3) . 3_465
Cd1 O3 H3A 101(6) 2_655 .
Cd1 O3 H3A 83(8) . .
Cd1 O3 H3A 150(7) 3_465 .
C8 N1 N2 111.0(10) . .
C8 N1 C5 129.5(11) . .
N2 N1 C5 119.4(9) . .
C9 N2 N1 102.5(9) . .
C8 N3 C9 102.0(10) . .
C8 N3 Cd1 129.7(8) . 6_577
C9 N3 Cd1 128.1(7) . 6_577
O2 C1 O1 121.7(10) . .
O2 C1 C2 118.8(11) . .
O1 C1 C2 119.4(11) . .
C3 C2 C7 116.0(12) . .
C3 C2 C1 120.0(12) . .
C7 C2 C1 123.9(12) . .
C2 C3 C4 123.5(13) . .
C2 C3 H3 118.3 . .
C4 C3 H3 118.3 . .
C5 C4 C3 118.1(13) . .
C5 C4 H4 121.0 . .
C3 C4 H4 121.0 . .
C6 C5 C4 116.3(12) . .
C6 C5 N1 123.8(11) . .
C4 C5 N1 119.2(11) . .
C5 C6 C7 122.4(13) . .
C5 C6 H6 118.8 . .
C7 C6 H6 118.8 . .
C2 C7 C6 123.2(13) . .
C2 C7 H7 118.4 . .
C6 C7 H7 118.4 . .
N1 C8 N3 110.5(11) . .
N1 C8 H8 124.8 . .
N3 C8 H8 124.8 . .
N2 C9 N3 114.0(10) . .
N2 C9 H9 123.0 . .
N3 C9 H9 123.0 . .

loop_
_geom_bond_atom_site_label_1
_geom_bond_atom_site_label_2
_geom_bond_distance
_geom_bond_site_symmetry_2
Cd1 O3 2.309(9) 3_464
Cd1 O3 2.312(10) .
Cd1 O3 2.375(9) 2_654
Cd1 O1 2.381(10) .
Cd1 N3 2.428(12) 7_757
Cd1 O2 2.510(9) .
I1 I2 2.70(3) .
I1 I2 3.09(4) 6_577
I2 I1 3.09(4) 7_757
O1 C1 1.297(14) .
O2 C1 1.274(13) .
O3 Cd1 2.309(9) 2_655
O3 Cd1 2.375(9) 3_465
O3 H3A 0.96(11) .
N1 C8 1.307(15) .
N1 N2 1.404(14) .
N1 C5 1.456(16) .
N2 C9 1.337(14) .
N3 C8 1.385(15) .
N3 C9 1.397(15) .
N3 Cd1 2.428(12) 6_577
C1 C2 1.521(16) .
C2 C3 1.342(17) .
C2 C7 1.348(18) .
C3 C4 1.454(18) .
C3 H3 0.9300 .
C4 C5 1.394(18) .
C4 H4 0.9300 .
C5 C6 1.373(19) .
C6 C7 1.379(19) .
C6 H6 0.9300 .
C7 H7 0.9300 .
C8 H8 0.9300 .
C9 H9 0.9300 .

loop_
_geom_hbond_atom_site_label_D
_geom_hbond_atom_site_label_H
_geom_hbond_atom_site_label_A
_geom_hbond_distance_DH
_geom_hbond_distance_HA
_geom_hbond_distance_DA
_geom_hbond_angle_DHA
_geom_hbond_site_symmetry_A
O3 H3A O2 0.96(11) 2.26(12) 2.812(11) 115(9) 1_556

loop_
_geom_torsion_atom_site_label_1
_geom_torsion_atom_site_label_2
_geom_torsion_atom_site_label_3
_geom_torsion_atom_site_label_4
_geom_torsion
_geom_torsion_site_symmetry_1
_geom_torsion_site_symmetry_4
I2 I1 I2 I1 -88.6(3) 6_577 7_757
O3 Cd1 O1 C1 -20.7(14) 3_464 .
O3 Cd1 O1 C1 160.3(8) . .
O3 Cd1 O1 C1 -98.0(8) 2_654 .
N3 Cd1 O1 C1 74.8(8) 7_757 .
O2 Cd1 O1 C1 -2.8(7) . .
O3 Cd1 O2 C1 177.4(7) 3_464 .
O3 Cd1 O2 C1 -28.0(9) . .
O3 Cd1 O2 C1 102.0(7) 2_654 .
O1 Cd1 O2 C1 2.9(7) . .
N3 Cd1 O2 C1 -92.2(8) 7_757 .
O3 Cd1 O3 Cd1 -90.80(10) 3_464 2_655
O3 Cd1 O3 Cd1 -16.9(4) 2_654 2_655
O1 Cd1 O3 Cd1 88.9(3) . 2_655
N3 Cd1 O3 Cd1 175.9(3) 7_757 2_655
O2 Cd1 O3 Cd1 113.7(4) . 2_655
O3 Cd1 O3 Cd1 17.8(4) 3_464 3_465
O3 Cd1 O3 Cd1 91.77(8) 2_654 3_465
O1 Cd1 O3 Cd1 -162.5(3) . 3_465
N3 Cd1 O3 Cd1 -75.5(3) 7_757 3_465
O2 Cd1 O3 Cd1 -137.7(4) . 3_465
C8 N1 N2 C9 -1.0(14) . .
C5 N1 N2 C9 176.4(12) . .
Cd1 O2 C1 O1 -5.0(13) . .
Cd1 O2 C1 C2 172.3(12) . .
Cd1 O1 C1 O2 5.3(14) . .
Cd1 O1 C1 C2 -172.0(11) . .
O2 C1 C2 C3 -170.7(15) . .
O1 C1 C2 C3 7(2) . .
O2 C1 C2 C7 13(2) . .
O1 C1 C2 C7 -169.6(16) . .
C7 C2 C3 C4 3(3) . .
C1 C2 C3 C4 -174.1(15) . .
C2 C3 C4 C5 -5(3) . .
C3 C4 C5 C6 7(3) . .
C3 C4 C5 N1 178.1(14) . .
C8 N1 C5 C6 161.9(16) . .
N2 N1 C5 C6 -15(2) . .
C8 N1 C5 C4 -8(2) . .
N2 N1 C5 C4 175.1(14) . .
C4 C5 C6 C7 -8(3) . .
N1 C5 C6 C7 -177.9(16) . .
C3 C2 C7 C6 -2(3) . .
C1 C2 C7 C6 174.1(16) . .
C5 C6 C7 C2 5(3) . .
N2 N1 C8 N3 1.3(16) . .
C5 N1 C8 N3 -175.7(13) . .
C9 N3 C8 N1 -1.1(14) . .
Cd1 N3 C8 N1 -176.1(8) 6_577 .
N1 N2 C9 N3 0.3(14) . .
C8 N3 C9 N2 0.4(15) . .
Cd1 N3 C9 N2 175.6(8) 6_577 .
